data_4105321
loop_
_publ_author_name
'Matthias Scheibitz'
'Haiyan Li'
'Jan Schnorr'
'Alejandro S\'anchez Perucha'
'Michael Bolte'
'Hans-Wolfram Lerner'
'Frieder J\"akle'
'Matthias Wagner'

_publ_section_title
;
 Ferrocenylhydridoborates: Synthesis, Structural Characterization, and
 Application to the Preparation of Ferrocenylborane Polymers
;
_journal_name_full 'Journal of the American Chemical Society'
_journal_page_first 16319
_journal_page_last 16329
_journal_paper_doi 10.1021/ja906575s
_journal_volume 131
_journal_year 2009
_chemical_formula_sum 'C26 H29 B Fe2'
_chemical_formula_weight 464.00
_chemical_name_systematic ?
_space_group_IT_number 14
_symmetry_cell_setting monoclinic
_symmetry_space_group_name_Hall '-P 2ybc'
_symmetry_space_group_name_H-M 'P 1 21/c 1'
_atom_sites_solution_hydrogens geom
_atom_sites_solution_primary direct
_atom_sites_solution_secondary difmap
_audit_creation_method SHELXL-97
_cell_angle_alpha 90.00
_cell_angle_beta 91.604(5)
_cell_angle_gamma 90.00
_cell_formula_units_Z 4
_cell_length_a 7.3279(4)
_cell_length_b 10.6551(4)
_cell_length_c 27.7377(16)
_cell_measurement_reflns_used 38149
_cell_measurement_temperature 173(2)
_cell_measurement_theta_max 25.9
_cell_measurement_theta_min 3.4
_cell_volume 2164.90(19)
_computing_cell_refinement 'X-Area (Stoe & Cie, 2001)'
_computing_data_collection 'X-Area (Stoe & Cie, 2001)'
_computing_data_reduction 'X-Area (Stoe & Cie, 2001)'
_computing_molecular_graphics 'XP in SHELXTL-Plus (Sheldrick, 1991)'
_computing_publication_material SHELXL97
_computing_structure_refinement 'SHELXL97 (Sheldrick, 1997) '
_computing_structure_solution 'SHELXS97 (Sheldrick, 1990) '
_diffrn_ambient_temperature 173(2)
_diffrn_measured_fraction_theta_full 0.997
_diffrn_measured_fraction_theta_max 0.988
_diffrn_measurement_device_type 'STOE IPDS II two-circle-diffractometer'
_diffrn_measurement_method \w
_diffrn_radiation_monochromator graphite
_diffrn_radiation_source 'fine-focus sealed tube'
_diffrn_radiation_type MoK\a
_diffrn_radiation_wavelength 0.71073
_diffrn_reflns_av_R_equivalents 0.0460
_diffrn_reflns_av_sigmaI/netI 0.0196
_diffrn_reflns_limit_h_max 8
_diffrn_reflns_limit_h_min -8
_diffrn_reflns_limit_k_max 12
_diffrn_reflns_limit_k_min -12
_diffrn_reflns_limit_l_max 33
_diffrn_reflns_limit_l_min -33
_diffrn_reflns_number 27387
_diffrn_reflns_theta_full 25.00
_diffrn_reflns_theta_max 25.64
_diffrn_reflns_theta_min 3.44
_diffrn_standards_number 0
_exptl_absorpt_coefficient_mu 1.349
_exptl_absorpt_correction_T_max 0.7556
_exptl_absorpt_correction_T_min 0.7377
_exptl_absorpt_correction_type multi-scan
_exptl_absorpt_process_details 'MULABS (Spek, 2003; Blessing, 1995)'
_exptl_crystal_colour 'dark red'
_exptl_crystal_density_diffrn 1.424
_exptl_crystal_description block
_exptl_crystal_F_000 968
_exptl_crystal_size_max 0.24
_exptl_crystal_size_mid 0.23
_exptl_crystal_size_min 0.22
_refine_diff_density_max 0.436
_refine_diff_density_min -0.324
_refine_diff_density_rms 0.054
_refine_ls_extinction_coef 0.0044(4)
_refine_ls_extinction_expression Fc^*^=kFc[1+0.001xFc^2^\l^3^/sin(2\q)]^-1/4^
_refine_ls_extinction_method SHELXL
_refine_ls_goodness_of_fit_ref 1.066
_refine_ls_hydrogen_treatment mixed
_refine_ls_matrix_type full
_refine_ls_number_parameters 263
_refine_ls_number_reflns 4036
_refine_ls_number_restraints 0
_refine_ls_restrained_S_all 1.066
_refine_ls_R_factor_all 0.0307
_refine_ls_R_factor_gt 0.0287
_refine_ls_shift/su_max 0.001
_refine_ls_shift/su_mean 0.000
_refine_ls_structure_factor_coef Fsqd
_refine_ls_weighting_details 'calc w=1/[\s^2^(Fo^2^)+(0.0294P)^2^+1.4207P] where P=(Fo^2^+2Fc^2^)/3'
_refine_ls_weighting_scheme calc
_refine_ls_wR_factor_gt 0.0603
_refine_ls_wR_factor_ref 0.0624
_reflns_number_gt 3812
_reflns_number_total 4036
_reflns_threshold_expression I>2\s(I)
_cod_data_source_file ja906575s_si_009.cif
_cod_data_source_block wa603
_cod_original_sg_symbol_H-M 'P 21/c'
_cod_database_code 4105321

loop_
_symmetry_equiv_pos_as_xyz
'x, y, z'
'-x, y+1/2, -z+1/2'
'-x, -y, -z'
'x, -y-1/2, z-1/2'

loop_
_atom_site_label
_atom_site_type_symbol
_atom_site_fract_x
_atom_site_fract_y
_atom_site_fract_z
_atom_site_U_iso_or_equiv
_atom_site_adp_type
_atom_site_occupancy
_atom_site_symmetry_multiplicity
_atom_site_calc_flag
_atom_site_refinement_flags
Fe1 Fe 0.25169(3) 0.50780(2) 0.420835(7) 0.01566(8) Uani 1 1 d .
Fe2 Fe 0.25917(3) 0.74193(2) 0.248524(7) 0.01590(8) Uani 1 1 d .
B1 B 0.4134(2) 0.71693(16) 0.35644(6) 0.0176(3) Uani 1 1 d .
C1 C 0.5806(2) 0.79934(16) 0.37426(6) 0.0220(3) Uani 1 1 d .
H1 H 0.6961 0.7801 0.3614 0.026 Uiso 1 1 calc R
C2 C 0.5750(2) 0.89405(15) 0.40595(6) 0.0214(3) Uani 1 1 d .
H2 H 0.4588 0.9099 0.4190 0.026 Uiso 1 1 calc R
C3 C 0.7283(2) 0.97984(15) 0.42397(6) 0.0211(3) Uani 1 1 d .
C4 C 0.6659(3) 1.11634(17) 0.41685(7) 0.0314(4) Uani 1 1 d .
H4A H 0.5505 1.1295 0.4331 0.047 Uiso 1 1 calc R
H4B H 0.6485 1.1336 0.3823 0.047 Uiso 1 1 calc R
H4C H 0.7590 1.1731 0.4305 0.047 Uiso 1 1 calc R
C5 C 0.9089(2) 0.95911(18) 0.39872(7) 0.0293(4) Uani 1 1 d .
H5A H 1.0012 1.0170 0.4120 0.044 Uiso 1 1 calc R
H5B H 0.8914 0.9746 0.3641 0.044 Uiso 1 1 calc R
H5C H 0.9498 0.8725 0.4039 0.044 Uiso 1 1 calc R
C6 C 0.7579(3) 0.9544(2) 0.47847(7) 0.0360(4) Uani 1 1 d .
H6A H 0.6430 0.9675 0.4950 0.054 Uiso 1 1 calc R
H6B H 0.8508 1.0120 0.4917 0.054 Uiso 1 1 calc R
H6C H 0.7987 0.8676 0.4833 0.054 Uiso 1 1 calc R
C11 C 0.2552(2) 0.68529(14) 0.39105(6) 0.0180(3) Uani 1 1 d .
C12 C 0.0843(2) 0.62096(15) 0.37965(6) 0.0203(3) Uani 1 1 d .
H12 H 0.0385 0.6025 0.3481 0.024 Uiso 1 1 calc R
C13 C -0.0035(2) 0.58986(16) 0.42327(6) 0.0243(3) Uani 1 1 d .
H13 H -0.1173 0.5478 0.4257 0.029 Uiso 1 1 calc R
C14 C 0.1092(2) 0.63289(16) 0.46272(6) 0.0241(3) Uani 1 1 d .
H14 H 0.0840 0.6241 0.4960 0.029 Uiso 1 1 calc R
C15 C 0.2658(2) 0.69134(15) 0.44343(6) 0.0206(3) Uani 1 1 d .
H15 H 0.3624 0.7286 0.4619 0.025 Uiso 1 1 calc R
C21 C 0.4698(2) 0.41261(16) 0.39329(6) 0.0246(4) Uani 1 1 d .
H21 H 0.5556 0.4453 0.3715 0.029 Uiso 1 1 calc R
C22 C 0.3030(3) 0.35108(16) 0.38038(6) 0.0280(4) Uani 1 1 d .
H22 H 0.2577 0.3358 0.3485 0.034 Uiso 1 1 calc R
C23 C 0.2157(3) 0.31637(16) 0.42383(7) 0.0285(4) Uani 1 1 d .
H23 H 0.1024 0.2736 0.4259 0.034 Uiso 1 1 calc R
C24 C 0.3285(2) 0.35728(15) 0.46343(6) 0.0237(3) Uani 1 1 d .
H24 H 0.3034 0.3468 0.4966 0.028 Uiso 1 1 calc R
C25 C 0.4855(2) 0.41656(15) 0.44461(6) 0.0218(3) Uani 1 1 d .
H25 H 0.5835 0.4524 0.4630 0.026 Uiso 1 1 calc R
C31 C 0.4195(2) 0.66632(14) 0.30366(5) 0.0167(3) Uani 1 1 d .
C32 C 0.3103(2) 0.57054(14) 0.27937(6) 0.0182(3) Uani 1 1 d .
H32 H 0.2227 0.5186 0.2942 0.022 Uiso 1 1 calc R
C33 C 0.3553(2) 0.56684(15) 0.22979(6) 0.0222(3) Uani 1 1 d .
H33 H 0.3039 0.5118 0.2061 0.027 Uiso 1 1 calc R
C34 C 0.4909(2) 0.65992(16) 0.22169(6) 0.0216(3) Uani 1 1 d .
H34 H 0.5449 0.6782 0.1917 0.026 Uiso 1 1 calc R
C35 C 0.5310(2) 0.72059(15) 0.26648(6) 0.0187(3) Uani 1 1 d .
H35 H 0.6171 0.7863 0.2713 0.022 Uiso 1 1 calc R
C41 C 0.1401(3) 0.9059(2) 0.27157(7) 0.0385(5) Uani 1 1 d .
H41 H 0.1744 0.9522 0.2996 0.046 Uiso 1 1 calc R
C42 C 0.0110(3) 0.8085(2) 0.26927(8) 0.0438(6) Uani 1 1 d .
H42 H -0.0570 0.7780 0.2955 0.053 Uiso 1 1 calc R
C43 C -0.0006(2) 0.76332(19) 0.22092(9) 0.0405(5) Uani 1 1 d .
H43 H -0.0770 0.6975 0.2091 0.049 Uiso 1 1 calc R
C44 C 0.1246(2) 0.83570(17) 0.19334(6) 0.0273(4) Uani 1 1 d .
H44 H 0.1461 0.8267 0.1599 0.033 Uiso 1 1 calc R
C45 C 0.2102(2) 0.92320(16) 0.22519(7) 0.0283(4) Uani 1 1 d .
H45 H 0.2996 0.9833 0.2167 0.034 Uiso 1 1 calc R

loop_
_atom_site_aniso_label
_atom_site_aniso_U_11
_atom_site_aniso_U_22
_atom_site_aniso_U_33
_atom_site_aniso_U_23
_atom_site_aniso_U_13
_atom_site_aniso_U_12
Fe1 0.01639(13) 0.01494(13) 0.01562(13) 0.00046(8) 0.00004(8) 0.00136(8)
Fe2 0.01198(12) 0.01768(13) 0.01796(13) 0.00317(8) -0.00079(8) -0.00022(8)
B1 0.0186(8) 0.0149(8) 0.0190(8) 0.0011(6) -0.0020(6) 0.0026(6)
C1 0.0187(8) 0.0255(8) 0.0219(8) -0.0009(6) -0.0005(6) 0.0000(6)
C2 0.0191(8) 0.0216(8) 0.0234(8) 0.0005(6) -0.0005(6) 0.0001(6)
C3 0.0232(8) 0.0179(8) 0.0220(8) -0.0007(6) -0.0023(6) -0.0013(6)
C4 0.0323(10) 0.0212(9) 0.0405(10) -0.0015(7) -0.0024(8) 0.0000(7)
C5 0.0224(8) 0.0311(9) 0.0344(10) -0.0072(8) -0.0021(7) -0.0027(7)
C6 0.0374(10) 0.0457(12) 0.0245(9) 0.0044(8) -0.0061(8) -0.0097(9)
C11 0.0203(8) 0.0155(7) 0.0180(7) 0.0008(6) -0.0010(6) 0.0031(6)
C12 0.0172(7) 0.0211(8) 0.0224(8) 0.0025(6) -0.0008(6) 0.0034(6)
C13 0.0183(8) 0.0258(8) 0.0289(9) 0.0048(7) 0.0061(6) 0.0042(6)
C14 0.0289(9) 0.0232(8) 0.0206(8) 0.0014(6) 0.0076(6) 0.0076(7)
C15 0.0271(8) 0.0167(7) 0.0181(8) -0.0013(6) 0.0006(6) 0.0032(6)
C21 0.0265(8) 0.0246(8) 0.0228(8) 0.0004(6) 0.0042(6) 0.0109(7)
C22 0.0375(10) 0.0211(8) 0.0249(9) -0.0078(7) -0.0094(7) 0.0092(7)
C23 0.0297(9) 0.0161(8) 0.0394(10) -0.0001(7) -0.0046(7) -0.0018(7)
C24 0.0312(9) 0.0178(8) 0.0219(8) 0.0048(6) 0.0004(7) 0.0041(7)
C25 0.0221(8) 0.0199(8) 0.0232(8) -0.0003(6) -0.0047(6) 0.0053(6)
C31 0.0139(7) 0.0173(7) 0.0187(7) 0.0012(6) -0.0021(6) 0.0018(6)
C32 0.0193(7) 0.0161(7) 0.0192(7) 0.0006(6) -0.0018(6) -0.0006(6)
C33 0.0272(8) 0.0199(8) 0.0193(8) -0.0023(6) -0.0025(6) 0.0020(7)
C34 0.0189(8) 0.0267(8) 0.0193(8) 0.0021(6) 0.0021(6) 0.0052(6)
C35 0.0117(7) 0.0216(8) 0.0226(8) 0.0023(6) -0.0004(6) 0.0009(6)
C41 0.0409(11) 0.0399(11) 0.0343(10) -0.0039(8) -0.0031(8) 0.0240(9)
C42 0.0244(9) 0.0621(14) 0.0455(12) 0.0292(11) 0.0125(8) 0.0237(10)
C43 0.0164(9) 0.0326(10) 0.0713(15) 0.0206(10) -0.0182(9) -0.0047(7)
C44 0.0259(8) 0.0298(9) 0.0259(9) 0.0081(7) -0.0067(7) 0.0043(7)
C45 0.0244(8) 0.0200(8) 0.0404(10) 0.0062(7) -0.0036(7) 0.0025(7)

loop_
_atom_type_symbol
_atom_type_description
_atom_type_scat_dispersion_real
_atom_type_scat_dispersion_imag
_atom_type_scat_source
C C 0.0033 0.0016 'International Tables Vol C Tables 4.2.6.8 and 6.1.1.4'
H H 0.0000 0.0000 'International Tables Vol C Tables 4.2.6.8 and 6.1.1.4'
B B 0.0013 0.0007 'International Tables Vol C Tables 4.2.6.8 and 6.1.1.4'
Fe Fe 0.3463 0.8444 'International Tables Vol C Tables 4.2.6.8 and 6.1.1.4'

loop_
_geom_angle_atom_site_label_1
_geom_angle_atom_site_label_2
_geom_angle_atom_site_label_3
_geom_angle
C12 Fe1 C22 106.87(7)
C12 Fe1 C15 68.51(7)
C22 Fe1 C15 158.82(7)
C12 Fe1 C21 122.87(7)
C22 Fe1 C21 40.54(7)
C15 Fe1 C21 123.31(7)
C12 Fe1 C23 122.08(7)
C22 Fe1 C23 40.68(8)
C15 Fe1 C23 159.36(7)
C21 Fe1 C23 68.19(7)
C12 Fe1 C24 158.24(7)
C22 Fe1 C24 68.23(7)
C15 Fe1 C24 123.71(7)
C21 Fe1 C24 68.09(7)
C23 Fe1 C24 40.46(7)
C12 Fe1 C25 159.42(7)
C22 Fe1 C25 68.16(7)
C15 Fe1 C25 108.47(7)
C21 Fe1 C25 40.48(7)
C23 Fe1 C25 68.05(7)
C24 Fe1 C25 40.42(7)
C12 Fe1 C11 41.45(6)
C22 Fe1 C11 121.47(7)
C15 Fe1 C11 41.34(6)
C21 Fe1 C11 106.52(7)
C23 Fe1 C11 157.96(7)
C24 Fe1 C11 159.40(7)
C25 Fe1 C11 122.70(7)
C12 Fe1 C13 40.55(6)
C22 Fe1 C13 122.79(7)
C15 Fe1 C13 68.00(7)
C21 Fe1 C13 158.95(7)
C23 Fe1 C13 107.50(7)
C24 Fe1 C13 122.90(7)
C25 Fe1 C13 158.95(7)
C11 Fe1 C13 69.33(6)
C12 Fe1 C14 68.28(7)
C22 Fe1 C14 159.02(8)
C15 Fe1 C14 40.37(7)
C21 Fe1 C14 159.22(7)
C23 Fe1 C14 123.23(7)
C24 Fe1 C14 108.26(7)
C25 Fe1 C14 123.49(7)
C11 Fe1 C14 69.33(6)
C13 Fe1 C14 40.38(7)
C43 Fe2 C32 114.44(7)
C43 Fe2 C42 40.75(10)
C32 Fe2 C42 110.18(8)
C43 Fe2 C35 172.05(8)
C32 Fe2 C35 68.57(6)
C42 Fe2 C35 146.41(8)
C43 Fe2 C44 40.98(8)
C32 Fe2 C44 145.38(7)
C42 Fe2 C44 68.28(8)
C35 Fe2 C44 132.56(7)
C43 Fe2 C41 67.92(9)
C32 Fe2 C41 134.45(8)
C42 Fe2 C41 39.94(10)
C35 Fe2 C41 115.77(8)
C44 Fe2 C41 67.72(8)
C43 Fe2 C45 68.08(7)
C32 Fe2 C45 173.50(7)
C42 Fe2 C45 67.45(8)
C35 Fe2 C45 109.79(7)
C44 Fe2 C45 40.26(7)
C41 Fe2 C45 39.97(8)
C43 Fe2 C33 109.09(8)
C32 Fe2 C33 40.51(6)
C42 Fe2 C33 134.02(9)
C35 Fe2 C33 68.00(6)
C44 Fe2 C33 114.29(7)
C41 Fe2 C33 173.33(8)
C45 Fe2 C33 145.41(7)
C43 Fe2 C31 145.59(8)
C32 Fe2 C31 41.32(6)
C42 Fe2 C31 114.70(7)
C35 Fe2 C31 41.33(6)
C44 Fe2 C31 172.48(7)
C41 Fe2 C31 109.73(7)
C45 Fe2 C31 133.38(7)
C33 Fe2 C31 69.09(6)
C43 Fe2 C34 132.69(9)
C32 Fe2 C34 68.33(6)
C42 Fe2 C34 172.71(9)
C35 Fe2 C34 40.44(6)
C44 Fe2 C34 108.61(7)
C41 Fe2 C34 145.97(8)
C45 Fe2 C34 114.82(7)
C33 Fe2 C34 40.37(7)
C31 Fe2 C34 69.25(6)
C31 B1 C11 122.86(14)
C31 B1 C1 116.36(14)
C11 B1 C1 120.75(14)
C2 C1 B1 125.97(15)
C2 C1 H1 117.0
B1 C1 H1 117.0
C1 C2 C3 129.18(15)
C1 C2 H2 115.4
C3 C2 H2 115.4
C2 C3 C5 113.76(14)
C2 C3 C4 108.20(13)
C5 C3 C4 109.62(15)
C2 C3 C6 107.36(14)
C5 C3 C6 108.82(15)
C4 C3 C6 108.96(15)
C3 C4 H4A 109.5
C3 C4 H4B 109.5
H4A C4 H4B 109.5
C3 C4 H4C 109.5
H4A C4 H4C 109.5
H4B C4 H4C 109.5
C3 C5 H5A 109.5
C3 C5 H5B 109.5
H5A C5 H5B 109.5
C3 C5 H5C 109.5
H5A C5 H5C 109.5
H5B C5 H5C 109.5
C3 C6 H6A 109.5
C3 C6 H6B 109.5
H6A C6 H6B 109.5
C3 C6 H6C 109.5
H6A C6 H6C 109.5
H6B C6 H6C 109.5
C15 C11 C12 105.05(14)
C15 C11 B1 125.78(14)
C12 C11 B1 128.10(14)
C15 C11 Fe1 69.00(9)
C12 C11 Fe1 68.59(9)
B1 C11 Fe1 117.48(10)
C13 C12 C11 109.37(14)
C13 C12 Fe1 70.55(9)
C11 C12 Fe1 69.96(9)
C13 C12 H12 125.3
C11 C12 H12 125.3
Fe1 C12 H12 125.8
C12 C13 C14 108.09(15)
C12 C13 Fe1 68.90(9)
C14 C13 Fe1 69.91(9)
C12 C13 H13 126.0
C14 C13 H13 126.0
Fe1 C13 H13 126.8
C15 C14 C13 107.91(14)
C15 C14 Fe1 69.26(9)
C13 C14 Fe1 69.71(9)
C15 C14 H14 126.0
C13 C14 H14 126.0
Fe1 C14 H14 126.6
C14 C15 C11 109.59(14)
C14 C15 Fe1 70.37(9)
C11 C15 Fe1 69.66(9)
C14 C15 H15 125.2
C11 C15 H15 125.2
Fe1 C15 H15 126.4
C22 C21 C25 108.03(15)
C22 C21 Fe1 69.52(10)
C25 C21 Fe1 69.91(9)
C22 C21 H21 126.0
C25 C21 H21 126.0
Fe1 C21 H21 126.2
C21 C22 C23 107.97(15)
C21 C22 Fe1 69.94(9)
C23 C22 Fe1 69.89(10)
C21 C22 H22 126.0
C23 C22 H22 126.0
Fe1 C22 H22 125.7
C24 C23 C22 107.90(16)
C24 C23 Fe1 69.86(10)
C22 C23 Fe1 69.43(10)
C24 C23 H23 126.1
C22 C23 H23 126.1
Fe1 C23 H23 126.2
C25 C24 C23 108.08(15)
C25 C24 Fe1 69.83(9)
C23 C24 Fe1 69.68(9)
C25 C24 H24 126.0
C23 C24 H24 126.0
Fe1 C24 H24 126.1
C24 C25 C21 108.03(15)
C24 C25 Fe1 69.75(9)
C21 C25 Fe1 69.60(9)
C24 C25 H25 126.0
C21 C25 H25 126.0
Fe1 C25 H25 126.2
C32 C31 C35 105.30(13)
C32 C31 B1 130.40(14)
C35 C31 B1 124.00(14)
C32 C31 Fe2 68.63(8)
C35 C31 Fe2 68.82(8)
B1 C31 Fe2 121.91(10)
C33 C32 C31 109.16(14)
C33 C32 Fe2 70.46(9)
C31 C32 Fe2 70.05(9)
C33 C32 H32 125.4
C31 C32 H32 125.4
Fe2 C32 H32 125.7
C32 C33 C34 108.32(14)
C32 C33 Fe2 69.03(9)
C34 C33 Fe2 69.86(9)
C32 C33 H33 125.8
C34 C33 H33 125.8
Fe2 C33 H33 126.8
C35 C34 C33 107.81(14)
C35 C34 Fe2 69.22(9)
C33 C34 Fe2 69.77(9)
C35 C34 H34 126.1
C33 C34 H34 126.1
Fe2 C34 H34 126.5
C34 C35 C31 109.41(14)
C34 C35 Fe2 70.34(9)
C31 C35 Fe2 69.84(8)
C34 C35 H35 125.3
C31 C35 H35 125.3
Fe2 C35 H35 126.1
C42 C41 C45 108.51(18)
C42 C41 Fe2 69.54(12)
C45 C41 Fe2 70.14(11)
C42 C41 H41 125.7
C45 C41 H41 125.7
Fe2 C41 H41 126.2
C41 C42 C43 108.34(17)
C41 C42 Fe2 70.52(11)
C43 C42 Fe2 69.44(11)
C41 C42 H42 125.8
C43 C42 H42 125.8
Fe2 C42 H42 125.8
C42 C43 C44 107.32(18)
C42 C43 Fe2 69.81(10)
C44 C43 Fe2 69.97(10)
C42 C43 H43 126.3
C44 C43 H43 126.3
Fe2 C43 H43 125.5
C45 C44 C43 107.42(17)
C45 C44 Fe2 70.20(10)
C43 C44 Fe2 69.06(10)
C45 C44 H44 126.3
C43 C44 H44 126.3
Fe2 C44 H44 126.0
C41 C45 C44 108.41(17)
C41 C45 Fe2 69.89(11)
C44 C45 Fe2 69.54(10)
C41 C45 H45 125.8
C44 C45 H45 125.8
Fe2 C45 H45 126.3

loop_
_geom_bond_atom_site_label_1
_geom_bond_atom_site_label_2
_geom_bond_distance
Fe1 C12 2.0455(16)
Fe1 C22 2.0525(17)
Fe1 C15 2.0553(16)
Fe1 C21 2.0581(16)
Fe1 C23 2.0587(17)
Fe1 C24 2.0611(16)
Fe1 C25 2.0622(16)
Fe1 C11 2.0642(15)
Fe1 C13 2.0674(16)
Fe1 C14 2.0701(16)
Fe2 C43 2.0444(18)
Fe2 C32 2.0468(15)
Fe2 C42 2.0493(19)
Fe2 C35 2.0522(15)
Fe2 C44 2.0565(16)
Fe2 C41 2.0621(19)
Fe2 C45 2.0653(17)
Fe2 C33 2.0658(16)
Fe2 C31 2.0660(15)
Fe2 C34 2.0670(16)
B1 C31 1.562(2)
B1 C11 1.562(2)
B1 C1 1.576(2)
C1 C2 1.340(2)
C1 H1 0.9500
C2 C3 1.522(2)
C2 H2 0.9500
C3 C5 1.531(2)
C3 C4 1.536(2)
C3 C6 1.545(2)
C4 H4A 0.9800
C4 H4B 0.9800
C4 H4C 0.9800
C5 H5A 0.9800
C5 H5B 0.9800
C5 H5C 0.9800
C6 H6A 0.9800
C6 H6B 0.9800
C6 H6C 0.9800
C11 C15 1.454(2)
C11 C12 1.454(2)
C12 C13 1.426(2)
C12 H12 0.9500
C13 C14 1.428(3)
C13 H13 0.9500
C14 C15 1.423(2)
C14 H14 0.9500
C15 H15 0.9500
C21 C22 1.424(3)
C21 C25 1.426(2)
C21 H21 0.9500
C22 C23 1.429(3)
C22 H22 0.9500
C23 C24 1.425(2)
C23 H23 0.9500
C24 C25 1.424(2)
C24 H24 0.9500
C25 H25 0.9500
C31 C32 1.451(2)
C31 C35 1.453(2)
C32 C33 1.424(2)
C32 H32 0.9500
C33 C34 1.426(2)
C33 H33 0.9500
C34 C35 1.424(2)
C34 H34 0.9500
C35 H35 0.9500
C41 C42 1.404(3)
C41 C45 1.411(3)
C41 H41 0.9500
C42 C43 1.425(3)
C42 H42 0.9500
C43 C44 1.435(3)
C43 H43 0.9500
C44 C45 1.419(3)
C44 H44 0.9500
C45 H45 0.9500

loop_
_geom_torsion_atom_site_label_1
_geom_torsion_atom_site_label_2
_geom_torsion_atom_site_label_3
_geom_torsion_atom_site_label_4
_geom_torsion
C31 B1 C1 C2 148.22(16)
C11 B1 C1 C2 -33.8(2)
B1 C1 C2 C3 -178.29(15)
C1 C2 C3 C5 5.2(3)
C1 C2 C3 C4 127.31(19)
C1 C2 C3 C6 -115.2(2)
C31 B1 C11 C15 158.11(15)
C1 B1 C11 C15 -19.8(2)
C31 B1 C11 C12 -8.2(2)
C1 B1 C11 C12 173.93(15)
C31 B1 C11 Fe1 75.18(17)
C1 B1 C11 Fe1 -102.68(15)
C12 Fe1 C11 C15 116.69(13)
C22 Fe1 C11 C15 -163.61(10)
C21 Fe1 C11 C15 -122.01(10)
C23 Fe1 C11 C15 165.46(17)
C24 Fe1 C11 C15 -50.5(2)
C25 Fe1 C11 C15 -80.81(11)
C13 Fe1 C11 C15 79.79(10)
C14 Fe1 C11 C15 36.49(10)
C22 Fe1 C11 C12 79.70(11)
C15 Fe1 C11 C12 -116.69(13)
C21 Fe1 C11 C12 121.30(10)
C23 Fe1 C11 C12 48.8(2)
C24 Fe1 C11 C12 -167.20(17)
C25 Fe1 C11 C12 162.50(9)
C13 Fe1 C11 C12 -36.91(9)
C14 Fe1 C11 C12 -80.20(10)
C12 Fe1 C11 B1 -122.89(16)
C22 Fe1 C11 B1 -43.20(14)
C15 Fe1 C11 B1 120.41(16)
C21 Fe1 C11 B1 -1.60(13)
C23 Fe1 C11 B1 -74.1(2)
C24 Fe1 C11 B1 69.9(2)
C25 Fe1 C11 B1 39.60(14)
C13 Fe1 C11 B1 -159.80(14)
C14 Fe1 C11 B1 156.90(14)
C15 C11 C12 C13 0.00(17)
B1 C11 C12 C13 168.54(15)
Fe1 C11 C12 C13 59.74(11)
C15 C11 C12 Fe1 -59.73(10)
B1 C11 C12 Fe1 108.80(16)
C22 Fe1 C12 C13 121.07(11)
C15 Fe1 C12 C13 -80.85(11)
C21 Fe1 C12 C13 162.52(10)
C23 Fe1 C12 C13 79.24(12)
C24 Fe1 C12 C13 47.7(2)
C25 Fe1 C12 C13 -166.26(17)
C11 Fe1 C12 C13 -120.21(14)
C14 Fe1 C12 C13 -37.28(10)
C22 Fe1 C12 C11 -118.72(10)
C15 Fe1 C12 C11 39.36(9)
C21 Fe1 C12 C11 -77.27(11)
C23 Fe1 C12 C11 -160.55(10)
C24 Fe1 C12 C11 167.87(16)
C25 Fe1 C12 C11 -46.1(2)
C13 Fe1 C12 C11 120.21(14)
C14 Fe1 C12 C11 82.93(10)
C11 C12 C13 C14 -0.27(18)
Fe1 C12 C13 C14 59.11(11)
C11 C12 C13 Fe1 -59.38(11)
C22 Fe1 C13 C12 -77.18(12)
C15 Fe1 C13 C12 82.21(10)
C21 Fe1 C13 C12 -44.6(2)
C23 Fe1 C13 C12 -119.21(11)
C24 Fe1 C13 C12 -160.95(10)
C25 Fe1 C13 C12 166.56(17)
C11 Fe1 C13 C12 37.69(10)
C14 Fe1 C13 C12 119.71(14)
C12 Fe1 C13 C14 -119.71(14)
C22 Fe1 C13 C14 163.11(10)
C15 Fe1 C13 C14 -37.50(10)
C21 Fe1 C13 C14 -164.31(18)
C23 Fe1 C13 C14 121.08(11)
C24 Fe1 C13 C14 79.35(12)
C25 Fe1 C13 C14 46.9(2)
C11 Fe1 C13 C14 -82.01(10)
C12 C13 C14 C15 0.44(19)
Fe1 C13 C14 C15 58.92(11)
C12 C13 C14 Fe1 -58.48(11)
C12 Fe1 C14 C15 -81.94(10)
C22 Fe1 C14 C15 -162.39(17)
C21 Fe1 C14 C15 44.7(2)
C23 Fe1 C14 C15 163.07(10)
C24 Fe1 C14 C15 120.95(10)
C25 Fe1 C14 C15 78.94(11)
C11 Fe1 C14 C15 -37.34(9)
C13 Fe1 C14 C15 -119.38(14)
C12 Fe1 C14 C13 37.44(10)
C22 Fe1 C14 C13 -43.0(2)
C15 Fe1 C14 C13 119.38(14)
C21 Fe1 C14 C13 164.11(17)
C23 Fe1 C14 C13 -77.55(12)
C24 Fe1 C14 C13 -119.68(10)
C25 Fe1 C14 C13 -161.69(10)
C11 Fe1 C14 C13 82.04(10)
C13 C14 C15 C11 -0.44(18)
Fe1 C14 C15 C11 58.76(11)
C13 C14 C15 Fe1 -59.20(11)
C12 C11 C15 C14 0.27(17)
B1 C11 C15 C14 -168.62(15)
Fe1 C11 C15 C14 -59.19(11)
C12 C11 C15 Fe1 59.46(10)
B1 C11 C15 Fe1 -109.43(15)
C12 Fe1 C15 C14 81.32(10)
C22 Fe1 C15 C14 162.55(17)
C21 Fe1 C15 C14 -162.62(10)
C23 Fe1 C15 C14 -43.7(2)
C24 Fe1 C15 C14 -78.26(12)
C25 Fe1 C15 C14 -120.36(10)
C11 Fe1 C15 C14 120.78(14)
C13 Fe1 C15 C14 37.51(10)
C12 Fe1 C15 C11 -39.46(9)
C22 Fe1 C15 C11 41.8(2)
C21 Fe1 C15 C11 76.60(11)
C23 Fe1 C15 C11 -164.50(18)
C24 Fe1 C15 C11 160.95(9)
C25 Fe1 C15 C11 118.86(10)
C13 Fe1 C15 C11 -83.28(10)
C14 Fe1 C15 C11 -120.78(14)
C12 Fe1 C21 C22 -77.07(12)
C15 Fe1 C21 C22 -161.49(10)
C23 Fe1 C21 C22 37.92(10)
C24 Fe1 C21 C22 81.67(11)
C25 Fe1 C21 C22 119.23(15)
C11 Fe1 C21 C22 -119.40(10)
C13 Fe1 C21 C22 -44.1(2)
C14 Fe1 C21 C22 165.46(17)
C12 Fe1 C21 C25 163.71(10)
C22 Fe1 C21 C25 -119.23(15)
C15 Fe1 C21 C25 79.28(12)
C23 Fe1 C21 C25 -81.30(11)
C24 Fe1 C21 C25 -37.56(10)
C11 Fe1 C21 C25 121.37(10)
C13 Fe1 C21 C25 -163.36(17)
C14 Fe1 C21 C25 46.2(2)
C25 C21 C22 C23 -0.26(19)
Fe1 C21 C22 C23 -59.79(12)
C25 C21 C22 Fe1 59.53(11)
C12 Fe1 C22 C21 121.20(10)
C15 Fe1 C22 C21 47.2(2)
C23 Fe1 C22 C21 -118.90(14)
C24 Fe1 C22 C21 -81.30(11)
C25 Fe1 C22 C21 -37.62(10)
C11 Fe1 C22 C21 78.31(11)
C13 Fe1 C22 C21 162.69(10)
C14 Fe1 C22 C21 -165.60(17)
C12 Fe1 C22 C23 -119.90(10)
C15 Fe1 C22 C23 166.15(17)
C21 Fe1 C22 C23 118.90(14)
C24 Fe1 C22 C23 37.60(10)
C25 Fe1 C22 C23 81.29(11)
C11 Fe1 C22 C23 -162.79(10)
C13 Fe1 C22 C23 -78.41(12)
C14 Fe1 C22 C23 -46.7(2)
C21 C22 C23 C24 0.33(19)
Fe1 C22 C23 C24 -59.49(12)
C21 C22 C23 Fe1 59.82(12)
C12 Fe1 C23 C24 -162.59(10)
C22 Fe1 C23 C24 119.16(15)
C15 Fe1 C23 C24 -46.6(2)
C21 Fe1 C23 C24 81.36(11)
C25 Fe1 C23 C24 37.58(10)
C11 Fe1 C23 C24 161.43(16)
C13 Fe1 C23 C24 -120.54(11)
C14 Fe1 C23 C24 -78.99(12)
C12 Fe1 C23 C22 78.25(12)
C15 Fe1 C23 C22 -165.80(17)
C21 Fe1 C23 C22 -37.80(10)
C24 Fe1 C23 C22 -119.16(15)
C25 Fe1 C23 C22 -81.58(11)
C11 Fe1 C23 C22 42.3(2)
C13 Fe1 C23 C22 120.30(11)
C14 Fe1 C23 C22 161.85(10)
C22 C23 C24 C25 -0.28(19)
Fe1 C23 C24 C25 -59.49(11)
C22 C23 C24 Fe1 59.22(12)
C12 Fe1 C24 C25 162.39(16)
C22 Fe1 C24 C25 81.44(11)
C15 Fe1 C24 C25 -78.70(11)
C21 Fe1 C24 C25 37.61(10)
C23 Fe1 C24 C25 119.24(15)
C11 Fe1 C24 C25 -40.9(2)
C13 Fe1 C24 C25 -162.69(10)
C14 Fe1 C24 C25 -120.59(10)
C12 Fe1 C24 C23 43.1(2)
C22 Fe1 C24 C23 -37.80(11)
C15 Fe1 C24 C23 162.06(11)
C21 Fe1 C24 C23 -81.63(12)
C25 Fe1 C24 C23 -119.24(15)
C11 Fe1 C24 C23 -160.15(17)
C13 Fe1 C24 C23 78.06(13)
C14 Fe1 C24 C23 120.17(11)
C23 C24 C25 C21 0.11(18)
Fe1 C24 C25 C21 -59.28(11)
C23 C24 C25 Fe1 59.40(11)
C22 C21 C25 C24 0.09(18)
Fe1 C21 C25 C24 59.38(11)
C22 C21 C25 Fe1 -59.28(11)
C12 Fe1 C25 C24 -161.39(17)
C22 Fe1 C25 C24 -81.62(11)
C15 Fe1 C25 C24 120.68(10)
C21 Fe1 C25 C24 -119.29(14)
C23 Fe1 C25 C24 -37.62(10)
C11 Fe1 C25 C24 164.11(9)
C13 Fe1 C25 C24 44.1(2)
C14 Fe1 C25 C24 78.60(12)
C12 Fe1 C25 C21 -42.1(2)
C22 Fe1 C25 C21 37.67(11)
C15 Fe1 C25 C21 -120.03(11)
C23 Fe1 C25 C21 81.66(11)
C24 Fe1 C25 C21 119.29(14)
C11 Fe1 C25 C21 -76.60(12)
C13 Fe1 C25 C21 163.36(18)
C14 Fe1 C25 C21 -162.11(10)
C11 B1 C31 C32 -11.4(3)
C1 B1 C31 C32 166.57(15)
C11 B1 C31 C35 161.33(14)
C1 B1 C31 C35 -20.7(2)
C11 B1 C31 Fe2 76.69(18)
C1 B1 C31 Fe2 -105.36(14)
C43 Fe2 C31 C32 56.50(17)
C42 Fe2 C31 C32 92.98(12)
C35 Fe2 C31 C32 -117.09(13)
C44 Fe2 C31 C32 -155.2(5)
C41 Fe2 C31 C32 135.95(11)
C45 Fe2 C31 C32 174.58(10)
C33 Fe2 C31 C32 -37.05(9)
C34 Fe2 C31 C32 -80.38(10)
C43 Fe2 C31 C35 173.59(14)
C32 Fe2 C31 C35 117.09(13)
C42 Fe2 C31 C35 -149.93(11)
C44 Fe2 C31 C35 -38.1(6)
C41 Fe2 C31 C35 -106.95(11)
C45 Fe2 C31 C35 -68.33(12)
C33 Fe2 C31 C35 80.05(10)
C34 Fe2 C31 C35 36.71(9)
C43 Fe2 C31 B1 -68.69(19)
C32 Fe2 C31 B1 -125.19(16)
C42 Fe2 C31 B1 -32.21(16)
C35 Fe2 C31 B1 117.72(16)
C44 Fe2 C31 B1 79.6(6)
C41 Fe2 C31 B1 10.77(15)
C45 Fe2 C31 B1 49.39(16)
C33 Fe2 C31 B1 -162.23(14)
C34 Fe2 C31 B1 154.43(14)
C35 C31 C32 C33 0.42(17)
B1 C31 C32 C33 174.17(15)
Fe2 C31 C32 C33 59.81(11)
C35 C31 C32 Fe2 -59.39(10)
B1 C31 C32 Fe2 114.35(16)
C43 Fe2 C32 C33 91.22(12)
C42 Fe2 C32 C33 135.20(11)
C35 Fe2 C32 C33 -80.79(10)
C44 Fe2 C32 C33 54.49(16)
C41 Fe2 C32 C33 173.59(11)
C45 Fe2 C32 C33 -157.4(6)
C31 Fe2 C32 C33 -119.96(13)
C34 Fe2 C32 C33 -37.16(10)
C43 Fe2 C32 C31 -148.83(11)
C42 Fe2 C32 C31 -104.84(11)
C35 Fe2 C32 C31 39.17(9)
C44 Fe2 C32 C31 174.45(11)
C41 Fe2 C32 C31 -66.45(13)
C45 Fe2 C32 C31 -37.4(6)
C33 Fe2 C32 C31 119.96(13)
C34 Fe2 C32 C31 82.80(10)
C31 C32 C33 C34 -0.58(18)
Fe2 C32 C33 C34 58.98(11)
C31 C32 C33 Fe2 -59.56(11)
C43 Fe2 C33 C32 -105.59(11)
C42 Fe2 C33 C32 -66.89(13)
C35 Fe2 C33 C32 82.31(10)
C44 Fe2 C33 C32 -149.51(10)
C41 Fe2 C33 C32 -43.3(7)
C45 Fe2 C33 C32 175.60(11)
C31 Fe2 C33 C32 37.76(9)
C34 Fe2 C33 C32 119.94(13)
C43 Fe2 C33 C34 134.47(11)
C32 Fe2 C33 C34 -119.94(13)
C42 Fe2 C33 C34 173.17(11)
C35 Fe2 C33 C34 -37.62(9)
C44 Fe2 C33 C34 90.55(11)
C41 Fe2 C33 C34 -163.3(6)
C45 Fe2 C33 C34 55.66(15)
C31 Fe2 C33 C34 -82.18(10)
C32 C33 C34 C35 0.50(18)
Fe2 C33 C34 C35 58.97(11)
C32 C33 C34 Fe2 -58.47(11)
C43 Fe2 C34 C35 174.21(10)
C32 Fe2 C34 C35 -81.96(10)
C42 Fe2 C34 C35 -161.6(5)
C44 Fe2 C34 C35 134.85(10)
C41 Fe2 C34 C35 57.34(16)
C45 Fe2 C34 C35 91.86(11)
C33 Fe2 C34 C35 -119.24(13)
C31 Fe2 C34 C35 -37.49(9)
C43 Fe2 C34 C33 -66.55(13)
C32 Fe2 C34 C33 37.28(9)
C42 Fe2 C34 C33 -42.3(6)
C35 Fe2 C34 C33 119.24(13)
C44 Fe2 C34 C33 -105.91(10)
C41 Fe2 C34 C33 176.58(12)
C45 Fe2 C34 C33 -148.90(10)
C31 Fe2 C34 C33 81.74(10)
C33 C34 C35 C31 -0.23(18)
Fe2 C34 C35 C31 59.08(10)
C33 C34 C35 Fe2 -59.31(11)
C32 C31 C35 C34 -0.12(17)
B1 C31 C35 C34 -174.37(14)
Fe2 C31 C35 C34 -59.38(11)
C32 C31 C35 Fe2 59.26(10)
B1 C31 C35 Fe2 -114.99(14)
C43 Fe2 C35 C34 -32.4(6)
C32 Fe2 C35 C34 81.31(10)
C42 Fe2 C35 C34 175.84(14)
C44 Fe2 C35 C34 -65.82(13)
C41 Fe2 C35 C34 -148.45(11)
C45 Fe2 C35 C34 -105.40(11)
C33 Fe2 C35 C34 37.56(10)
C31 Fe2 C35 C34 120.47(13)
C43 Fe2 C35 C31 -152.9(5)
C32 Fe2 C35 C31 -39.16(9)
C42 Fe2 C35 C31 55.37(17)
C44 Fe2 C35 C31 173.71(10)
C41 Fe2 C35 C31 91.07(11)
C45 Fe2 C35 C31 134.13(10)
C33 Fe2 C35 C31 -82.91(10)
C34 Fe2 C35 C31 -120.47(13)
C43 Fe2 C41 C42 37.91(12)
C32 Fe2 C41 C42 -65.23(15)
C35 Fe2 C41 C42 -149.80(11)
C44 Fe2 C41 C42 82.32(13)
C45 Fe2 C41 C42 119.67(17)
C33 Fe2 C41 C42 -26.6(7)
C31 Fe2 C41 C42 -105.25(12)
C34 Fe2 C41 C42 172.86(12)
C43 Fe2 C41 C45 -81.77(12)
C32 Fe2 C41 C45 175.09(10)
C42 Fe2 C41 C45 -119.67(17)
C35 Fe2 C41 C45 90.52(12)
C44 Fe2 C41 C45 -37.35(11)
C33 Fe2 C41 C45 -146.3(6)
C31 Fe2 C41 C45 135.07(11)
C34 Fe2 C41 C45 53.19(18)
C45 C41 C42 C43 0.2(2)
Fe2 C41 C42 C43 -59.36(13)
C45 C41 C42 Fe2 59.51(13)
C43 Fe2 C42 C41 -119.28(16)
C32 Fe2 C42 C41 136.32(11)
C35 Fe2 C42 C41 54.96(18)
C44 Fe2 C42 C41 -80.79(12)
C45 Fe2 C42 C41 -37.18(12)
C33 Fe2 C42 C41 175.86(11)
C31 Fe2 C42 C41 91.69(12)
C34 Fe2 C42 C41 -146.8(5)
C32 Fe2 C42 C43 -104.39(11)
C35 Fe2 C42 C43 174.24(12)
C44 Fe2 C42 C43 38.49(11)
C41 Fe2 C42 C43 119.28(16)
C45 Fe2 C42 C43 82.10(12)
C33 Fe2 C42 C43 -64.86(14)
C31 Fe2 C42 C43 -149.02(11)
C34 Fe2 C42 C43 -27.5(6)
C41 C42 C43 C44 -0.2(2)
Fe2 C42 C43 C44 -60.20(13)
C41 C42 C43 Fe2 60.03(13)
C32 Fe2 C43 C42 93.05(13)
C35 Fe2 C43 C42 -156.3(5)
C44 Fe2 C43 C42 -118.15(18)
C41 Fe2 C43 C42 -37.17(13)
C45 Fe2 C43 C42 -80.43(13)
C33 Fe2 C43 C42 136.46(12)
C31 Fe2 C43 C42 55.84(19)
C34 Fe2 C43 C42 175.43(12)
C32 Fe2 C43 C44 -148.80(11)
C42 Fe2 C43 C44 118.15(18)
C35 Fe2 C43 C44 -38.2(6)
C41 Fe2 C43 C44 80.97(13)
C45 Fe2 C43 C44 37.72(12)
C33 Fe2 C43 C44 -105.39(12)
C31 Fe2 C43 C44 173.99(11)
C34 Fe2 C43 C44 -66.43(15)
C42 C43 C44 C45 0.1(2)
Fe2 C43 C44 C45 -59.99(12)
C42 C43 C44 Fe2 60.10(12)
C43 Fe2 C44 C45 118.58(17)
C32 Fe2 C44 C45 174.70(11)
C42 Fe2 C44 C45 80.30(13)
C35 Fe2 C44 C45 -68.09(14)
C41 Fe2 C44 C45 37.08(12)
C33 Fe2 C44 C45 -149.84(11)
C31 Fe2 C44 C45 -34.5(6)
C34 Fe2 C44 C45 -106.72(11)
C32 Fe2 C44 C43 56.12(18)
C42 Fe2 C44 C43 -38.28(14)
C35 Fe2 C44 C43 173.33(12)
C41 Fe2 C44 C43 -81.50(14)
C45 Fe2 C44 C43 -118.58(17)
C33 Fe2 C44 C43 91.58(14)
C31 Fe2 C44 C43 -153.1(5)
C34 Fe2 C44 C43 134.69(13)
C42 C41 C45 C44 -0.1(2)
Fe2 C41 C45 C44 59.06(12)
C42 C41 C45 Fe2 -59.15(13)
C43 C44 C45 C41 0.0(2)
Fe2 C44 C45 C41 -59.28(12)
C43 C44 C45 Fe2 59.26(12)
C43 Fe2 C45 C41 81.33(14)
C32 Fe2 C45 C41 -32.7(6)
C42 Fe2 C45 C41 37.15(13)
C35 Fe2 C45 C41 -106.87(12)
C44 Fe2 C45 C41 119.70(16)
C33 Fe2 C45 C41 173.48(13)
C31 Fe2 C45 C41 -66.15(15)
C34 Fe2 C45 C41 -150.42(12)
C43 Fe2 C45 C44 -38.37(12)
C32 Fe2 C45 C44 -152.4(6)
C42 Fe2 C45 C44 -82.55(13)
C35 Fe2 C45 C44 133.43(11)
C41 Fe2 C45 C44 -119.70(16)
C33 Fe2 C45 C44 53.77(17)
C31 Fe2 C45 C44 174.15(10)
C34 Fe2 C45 C44 89.88(12)
